data_7060083
loop_
_publ_author_name
'Shao, Tai-Ming'
'Wei, Zu-Zhuang'
'Luo, Xiao-Ling'
'Qin, Qi-Pin'
'Tan, Ming-Xiong'
'Zeng, Jia-Jing'
'Liang, Chun-Jie'
'Liang, Hong'

_publ_section_title
;
 High cytotoxic and apoptotic effects of platinum(ii) complexes bearing
 the 4-acridinol ligand
;
_journal_issue 45
_journal_name_full 'New Journal of Chemistry'
_journal_page_first 19885
_journal_page_last 19890
_journal_paper_doi 10.1039/D0NJ04753H
_journal_volume 44
_journal_year 2020
_chemical_absolute_configuration ad
_chemical_formula_moiety 'C15 H14 Cl N O2 Pt S'
_chemical_formula_sum 'C15 H14 Cl N O2 Pt S'
_chemical_formula_weight 502.87
_space_group_crystal_system orthorhombic
_space_group_IT_number 45
_space_group_name_Hall 'I 2 -2c'
_space_group_name_H-M_alt 'I b a 2'
_atom_sites_solution_hydrogens geom
_atom_sites_solution_primary direct
_atom_sites_solution_secondary difmap
_audit_creation_date 2019-08-13
_audit_creation_method
;
  Olex2 1.2
  (compiled 2012.05.09 svn.r2324, GUI svn.r4230)
;
_audit_update_record
;
2020-09-23 deposited with the CCDC.	2020-10-29 downloaded from the CCDC.
;
_cell_angle_alpha 90.00
_cell_angle_beta 90.00
_cell_angle_gamma 90.00
_cell_formula_units_Z 16
_cell_length_a 21.4385(4)
_cell_length_b 16.0457(3)
_cell_length_c 17.8853(3)
_cell_measurement_reflns_used 15083
_cell_measurement_temperature 100.00(10)
_cell_measurement_theta_max 75.2390
_cell_measurement_theta_min 3.4130
_cell_volume 6152.47(19)
_computing_cell_refinement 'CrysAlisPro 1.171.40.54a (Rigaku OD, 2019)'
_computing_data_collection 'CrysAlisPro 1.171.40.54a (Rigaku OD, 2019)'
_computing_data_reduction 'CrysAlisPro 1.171.40.54a (Rigaku OD, 2019)'
_computing_molecular_graphics
;
O. V. Dolomanov, L. J. Bourhis, R. J. Gildea, J. A. K. Howard and H. Puschmann,
OLEX2: a complete structure solution, refinement and analysis program.
J. Appl. Cryst. (2009). 42, 339-341.
;
_computing_publication_material
;
O. V. Dolomanov, L. J. Bourhis, R. J. Gildea, J. A. K. Howard and H. Puschmann,
OLEX2: a complete structure solution, refinement and analysis program.
J. Appl. Cryst. (2009). 42, 339-341.
;
_computing_structure_refinement
;
XL, G.M. Sheldrick, Acta Cryst.
(2008). A64, 112-122
;
_computing_structure_solution 'SHELXT 2018/2 (Sheldrick, 2018)'
_diffrn_ambient_environment N~2~
_diffrn_ambient_temperature 100.00(10)
_diffrn_detector 'CCD plate'
_diffrn_detector_area_resol_mean 10.0000
_diffrn_detector_type HyPix
_diffrn_measured_fraction_theta_full 1.0000
_diffrn_measured_fraction_theta_max 0.9563
_diffrn_measurement_details
;
List of Runs (angles in degrees, time in seconds):

  # Type    Start    End  Width  t~exp~   \w     \q     \k     \f   Frames
#--------------------------------------------------------------------------
  1  \w     28.00 117.00   0.50    0.30    --   46.12  65.00 -55.00  178
  2  \w    -95.00 -66.00   0.50    1.20    -- -100.00 103.00  33.00   58
  3  \w   -112.00 -49.00   0.50    1.20    -- -100.00  61.00 157.00  126
  4  \w    131.00 157.00   0.50    1.20    --  105.44  65.00 -55.00   52
  5  \w   -116.00 -78.00   0.50    0.30    --  -46.12-125.00 -90.00   76
  6  \w   -116.00 -90.00   0.50    0.30    --  -46.12-125.00-180.00   52
  7  \w     38.00  85.00   0.50    0.30    --   46.12-125.00   0.00   94
  8  \w   -118.00 -24.00   0.50    1.20    -- -100.00  15.00 -60.00  188
  9  \w     45.00  95.00   0.50    1.20    --  105.44 -94.00-180.00  100
 10  \w     35.00  93.00   0.50    1.20    --  105.44 -94.00 -60.00  116
 11  \w    142.00 177.00   0.50    1.20    --  107.00  61.00 157.00   70
 12  \w    -98.00 -72.00   0.50    0.30    --  -46.37-125.00-180.00   52
 13  \w   -111.00 -85.00   0.50    0.30    --  -46.37-125.00-120.00   52
 14  \w   -108.00 -71.00   0.50    0.30    --  -46.37-125.00  90.00   74
 15  \w     97.00 123.00   0.50    1.20    --  107.00 -30.00 150.00   52
 16  \w    105.00 144.00   0.50    1.20    --  107.00  45.00  60.00   78
 17  \w    147.00 175.00   0.50    1.20    --  107.00  45.00  60.00   56
 18  \w     83.00 122.00   0.50    1.20    --  107.00 -45.00-120.00   78
 19  \w     52.00  79.00   0.50    1.20    --  107.00 -45.00-120.00   54
 20  \w     34.00  81.00   0.50    1.20    --  107.00 -94.00  90.00   94
 21  \w     39.00  82.00   0.50    1.20    --  107.00 -30.00 150.00   86
 22  \w     90.00 120.00   0.50    1.20    --  107.00  61.00-180.00   60
 23  \w    135.00 178.00   0.50    1.20    --  107.00  61.00-180.00   86
 24  \w    124.00 160.00   0.50    1.20    --  107.00  45.00  90.00   72
 25  \w     23.00 118.00   0.50    0.30    --   46.37  77.00  30.00  190
 26  \w     30.00 118.00   0.50    0.30    --   46.37  57.00 -90.00  176
 27  \w     15.00  95.00   0.50    0.30    --   46.37-125.00-180.00  160
 28  \w     30.00 118.00   0.50    0.30    --   46.37  57.00 120.00  176
 29  \w     30.00 108.00   0.50    0.30    --   46.37  57.00-150.00  156
 30  \w     23.00 118.00   0.50    0.30    --   46.37  77.00 150.00  190
;
_diffrn_measurement_device 'four-circle diffractometer'
_diffrn_measurement_device_type 'XtaLAB Synergy R, DW system, HyPix'
_diffrn_measurement_method '\w scans'
_diffrn_orient_matrix_type 'CrysAlisPro convention (1999,Acta A55,543-557)'
_diffrn_orient_matrix_UB_11 0.0015720000
_diffrn_orient_matrix_UB_12 -0.0356088000
_diffrn_orient_matrix_UB_13 -0.0654203000
_diffrn_orient_matrix_UB_21 0.0689944000
_diffrn_orient_matrix_UB_22 -0.0541434000
_diffrn_orient_matrix_UB_23 0.0213469000
_diffrn_orient_matrix_UB_31 -0.0667980000
_diffrn_orient_matrix_UB_32 -0.0567526000
_diffrn_orient_matrix_UB_33 0.0205907000
_diffrn_radiation_monochromator mirror
_diffrn_radiation_probe x-ray
_diffrn_radiation_type 'Cu K\a'
_diffrn_radiation_wavelength 1.54184
_diffrn_reflns_av_R_equivalents 0.0811
_diffrn_reflns_av_unetI/netI 0.0390
_diffrn_reflns_limit_h_max 25
_diffrn_reflns_limit_h_min -25
_diffrn_reflns_limit_k_max 19
_diffrn_reflns_limit_k_min -15
_diffrn_reflns_limit_l_max 21
_diffrn_reflns_limit_l_min -21
_diffrn_reflns_number 26871
_diffrn_reflns_theta_full 68.21
_diffrn_reflns_theta_max 68.21
_diffrn_reflns_theta_min 3.44
_diffrn_source 'Rotating-anode X-ray tube'
_diffrn_source_type 'Rigaku (Cu) X-ray Source'
_exptl_absorpt_coefficient_mu 19.959
_exptl_absorpt_correction_T_max 1.00000
_exptl_absorpt_correction_T_min 0.08147
_exptl_absorpt_correction_type multi-scan
_exptl_absorpt_process_details
;
CrysAlisPro 1.171.40.54a (Rigaku Oxford Diffraction, 2019)
Empirical absorption correction using spherical harmonics,
 implemented in SCALE3 ABSPACK scaling algorithm.
;
_exptl_crystal_density_diffrn 2.172
_exptl_crystal_density_method 'not measured'
_exptl_crystal_description block
_exptl_crystal_F_000 3807
_exptl_crystal_size_max 0.34
_exptl_crystal_size_mid 0.18
_exptl_crystal_size_min 0.17
_refine_diff_density_max 4.904
_refine_diff_density_min -1.496
_refine_diff_density_rms 0.232
_refine_ls_abs_structure_details 'Flack H D (1983), Acta Cryst. A39, 876-881'
_refine_ls_abs_structure_Flack 0.03(2)
_refine_ls_extinction_method none
_refine_ls_goodness_of_fit_ref 1.076
_refine_ls_hydrogen_treatment mixed
_refine_ls_matrix_type full
_refine_ls_number_parameters 383
_refine_ls_number_reflns 5386
_refine_ls_number_restraints 1
_refine_ls_restrained_S_all 1.076
_refine_ls_R_factor_all 0.0503
_refine_ls_R_factor_gt 0.0485
_refine_ls_shift/su_max 0.004
_refine_ls_shift/su_mean 0.000
_refine_ls_structure_factor_coef Fsqd
_refine_ls_weighting_details 'calc w=1/[\s^2^(Fo^2^)+(0.0880P)^2^+79.0257P] where P=(Fo^2^+2Fc^2^)/3'
_refine_ls_weighting_scheme calc
_refine_ls_wR_factor_gt 0.1357
_refine_ls_wR_factor_ref 0.1375
_reflns_number_gt 5110
_reflns_number_total 5386
_reflns_threshold_expression >2sigma(I)
_cod_data_source_file d0nj04753h2.cif
_cod_data_source_block weizzh_190701_2
_cod_database_code 7060083
_diffrn_oxdiff_digest_frames
;
0177f3dfa985093ad9bffb9d81b32ead7901040cb69
;
_reflns_odcompleteness_completeness 100.00
_reflns_odcompleteness_iscentric 1
_reflns_odcompleteness_theta 66.97
_olex2_submission_special_instructions 'No special instructions were received'
_oxdiff_exptl_absorpt_empirical_details
;
Empirical correction (ABSPACK) includes:
- Absorption correction using spherical harmonics
- Frame scaling
;
_oxdiff_exptl_absorpt_empirical_full_max 27.518
_oxdiff_exptl_absorpt_empirical_full_min 0.387

loop_
_space_group_symop_id
_space_group_symop_operation_xyz
1 'x, y, z'
2 '-x, -y, z'
3 '-x, y, z+1/2'
4 'x, -y, z+1/2'
5 'x+1/2, y+1/2, z+1/2'
6 '-x+1/2, -y+1/2, z+1/2'
7 '-x+1/2, y+1/2, z+1'
8 'x+1/2, -y+1/2, z+1'

loop_
_atom_site_label
_atom_site_type_symbol
_atom_site_fract_x
_atom_site_fract_y
_atom_site_fract_z
_atom_site_U_iso_or_equiv
_atom_site_adp_type
_atom_site_occupancy
_atom_site_symmetry_multiplicity
_atom_site_calc_flag
_atom_site_refinement_flags
_atom_site_disorder_assembly
_atom_site_disorder_group
Pt1 Pt 0.332413(17) 0.58428(2) 0.41602(3) 0.03381(9) Uani 1 1 d . . .
Cl Cl 0.40851(12) 0.49755(15) 0.46634(15) 0.0443(6) Uani 1 1 d . . .
S S 0.40535(13) 0.61989(15) 0.33400(14) 0.0380(5) Uani 1 1 d . . .
O4 O 0.2710(4) 0.6533(5) 0.3609(4) 0.0463(18) Uani 1 1 d . . .
O5 O 0.4262(4) 0.5554(4) 0.2816(4) 0.0441(18) Uani 1 1 d . . .
N3 N 0.2539(4) 0.5612(5) 0.4802(5) 0.0335(18) Uani 1 1 d . . .
C C 0.1896(6) 0.4934(6) 0.5753(5) 0.043(2) Uani 1 1 d . . .
C1C C 0.2099(6) 0.6345(6) 0.3808(6) 0.044(3) Uani 1 1 d . . .
C1E C 0.2355(6) 0.4271(6) 0.6808(6) 0.044(3) Uani 1 1 d . . .
H1E H 0.2320 0.3968 0.7249 0.052 Uiso 1 1 calc R . .
C1F C 0.2955(6) 0.4542(7) 0.6556(6) 0.051(3) Uani 1 1 d . . .
H1F H 0.3306 0.4414 0.6839 0.061 Uiso 1 1 calc R . .
C1I C 0.4697(5) 0.6601(7) 0.3847(7) 0.047(3) Uani 1 1 d . . .
H1IA H 0.4557 0.7038 0.4173 0.070 Uiso 1 1 calc R . .
H1IB H 0.5001 0.6819 0.3505 0.070 Uiso 1 1 calc R . .
H1IC H 0.4882 0.6163 0.4139 0.070 Uiso 1 1 calc R . .
C2 C 0.2029(5) 0.5846(5) 0.4435(6) 0.035(2) Uani 1 1 d . . .
C6 C 0.2480(5) 0.5169(6) 0.5473(6) 0.035(2) Uani 1 1 d . . .
C9 C 0.1405(5) 0.5642(6) 0.4719(7) 0.041(3) Uani 1 1 d . . .
C10 C 0.1353(5) 0.5178(7) 0.5339(7) 0.043(3) Uani 1 1 d . . .
H10 H 0.0960 0.5013 0.5502 0.052 Uiso 1 1 calc R . .
C11 C 0.3778(6) 0.7067(6) 0.2832(7) 0.043(3) Uani 1 1 d . . .
H11A H 0.3416 0.6909 0.2550 0.064 Uiso 1 1 calc R . .
H11B H 0.4098 0.7257 0.2497 0.064 Uiso 1 1 calc R . .
H11C H 0.3671 0.7507 0.3173 0.064 Uiso 1 1 calc R . .
C15 C 0.0875(5) 0.5960(7) 0.4272(7) 0.051(3) Uani 1 1 d . . .
H15 H 0.0466 0.5838 0.4408 0.062 Uiso 1 1 calc R . .
C16 C 0.1859(6) 0.4449(7) 0.6424(7) 0.047(3) Uani 1 1 d . . .
H16 H 0.1472 0.4257 0.6586 0.056 Uiso 1 1 calc R . .
C17 C 0.3023(6) 0.4987(6) 0.5904(7) 0.046(3) Uani 1 1 d . . .
H17 H 0.3414 0.5165 0.5747 0.055 Uiso 1 1 calc R . .
C18 C 0.0995(6) 0.6427(8) 0.3669(7) 0.056(3) Uani 1 1 d . . .
H18 H 0.0660 0.6630 0.3394 0.067 Uiso 1 1 calc R . .
C19 C 0.1590(6) 0.6621(7) 0.3435(7) 0.048(3) Uani 1 1 d . . .
H19 H 0.1643 0.6949 0.3011 0.057 Uiso 1 1 calc R . .
Pt2 Pt 0.386756(19) 0.75159(2) 0.58529(3) 0.03650(10) Uani 1 1 d . . .
Cl1 Cl 0.48089(13) 0.8122(3) 0.55017(19) 0.0664(9) Uani 1 1 d . . .
S1 S 0.44407(13) 0.69170(15) 0.67244(16) 0.0423(6) Uani 1 1 d . . .
O3 O 0.3097(3) 0.7026(5) 0.6293(5) 0.0463(19) Uani 1 1 d . . .
O7 O 0.4798(4) 0.7444(4) 0.7222(5) 0.046(2) Uani 1 1 d . . .
N4 N 0.3238(4) 0.7995(5) 0.5069(5) 0.0334(19) Uani 1 1 d . . .
C1 C 0.3955(7) 0.6273(7) 0.7293(8) 0.066(4) Uani 1 1 d . . .
H1A H 0.3531 0.6462 0.7260 0.099 Uiso 1 1 calc R . .
H1B H 0.4092 0.6304 0.7804 0.099 Uiso 1 1 calc R . .
H1C H 0.3981 0.5707 0.7123 0.099 Uiso 1 1 calc R . .
C1A C 0.3436(7) 0.9332(8) 0.3116(8) 0.058(3) Uani 1 1 d . . .
H1AA H 0.3484 0.9625 0.2671 0.070 Uiso 1 1 calc R . .
C1B C 0.2077(5) 0.8053(6) 0.4929(7) 0.042(3) Uani 1 1 d . . .
C1D C 0.2643(5) 0.7794(6) 0.5314(6) 0.044(3) Uani 1 1 d . . .
C1G C 0.1990(6) 0.7078(6) 0.6203(7) 0.050(3) Uani 1 1 d . . .
H1G H 0.1955 0.6733 0.6619 0.060 Uiso 1 1 calc R . .
C1H C 0.3976(7) 0.9087(7) 0.3510(6) 0.047(3) Uani 1 1 d . . .
H1H H 0.4372 0.9222 0.3336 0.056 Uiso 1 1 calc R . .
C1J C 0.4940(7) 0.6184(8) 0.6307(7) 0.061(3) Uani 1 1 d . . .
H1JA H 0.4704 0.5832 0.5978 0.092 Uiso 1 1 calc R . .
H1JB H 0.5133 0.5851 0.6688 0.092 Uiso 1 1 calc R . .
H1JC H 0.5256 0.6470 0.6026 0.092 Uiso 1 1 calc R . .
C3 C 0.2592(4) 0.7327(6) 0.5958(6) 0.032(2) Uani 1 1 d . . .
C4 C 0.3896(5) 0.8644(5) 0.4156(8) 0.047(3) Uani 1 1 d . . .
H4 H 0.4249 0.8475 0.4419 0.057 Uiso 1 1 calc R . .
C5 C 0.3317(5) 0.8433(6) 0.4439(6) 0.037(2) Uani 1 1 d . . .
C7 C 0.2784(6) 0.8706(7) 0.4024(6) 0.048(3) Uani 1 1 d . . .
C8 C 0.1466(4) 0.7330(7) 0.5846(10) 0.048(3) Uani 1 1 d . . .
H8 H 0.1079 0.7180 0.6037 0.057 Uiso 1 1 calc R . .
C12 C 0.2180(5) 0.8502(6) 0.4278(6) 0.039(2) Uani 1 1 d . . .
H12 H 0.1838 0.8675 0.3998 0.047 Uiso 1 1 calc R . .
C13 C 0.1496(6) 0.7803(7) 0.5209(7) 0.047(3) Uani 1 1 d . . .
H13 H 0.1132 0.7958 0.4963 0.056 Uiso 1 1 calc R . .
C14 C 0.2883(7) 0.9170(6) 0.3344(7) 0.051(3) Uani 1 1 d . . .
H14 H 0.2541 0.9353 0.3068 0.061 Uiso 1 1 calc R . .

loop_
_atom_site_aniso_label
_atom_site_aniso_U_11
_atom_site_aniso_U_22
_atom_site_aniso_U_33
_atom_site_aniso_U_23
_atom_site_aniso_U_13
_atom_site_aniso_U_12
Pt1 0.04760(19) 0.02547(17) 0.02835(18) 0.00080(16) 0.0012(2) -0.00199(14)
Cl 0.0495(12) 0.0366(11) 0.0467(13) 0.0114(10) -0.0010(12) 0.0038(10)
S 0.0540(13) 0.0308(11) 0.0293(11) -0.0027(9) 0.0059(11) -0.0043(10)
O4 0.064(4) 0.037(4) 0.037(4) 0.005(3) 0.003(4) 0.004(4)
O5 0.060(4) 0.035(3) 0.038(4) -0.007(3) 0.014(3) -0.002(3)
N3 0.039(4) 0.023(3) 0.038(4) -0.011(3) 0.004(4) 0.003(3)
C 0.073(6) 0.030(5) 0.025(5) -0.009(4) -0.005(5) -0.009(5)
C1C 0.076(7) 0.023(4) 0.033(5) -0.004(4) -0.011(5) 0.018(5)
C1E 0.069(7) 0.036(5) 0.026(5) -0.006(4) 0.006(5) -0.009(5)
C1F 0.081(8) 0.038(6) 0.034(6) 0.006(5) -0.013(6) -0.001(5)
C1I 0.047(5) 0.044(6) 0.048(6) 0.001(5) 0.007(5) -0.019(5)
C2 0.045(5) 0.010(4) 0.050(6) -0.002(3) -0.018(4) 0.002(3)
C6 0.056(5) 0.020(4) 0.029(5) -0.002(4) 0.004(4) 0.004(4)
C9 0.048(6) 0.026(4) 0.051(7) -0.010(5) 0.010(5) 0.004(4)
C10 0.050(6) 0.037(5) 0.044(6) -0.001(5) 0.016(5) -0.002(4)
C11 0.067(6) 0.025(5) 0.037(5) 0.006(4) -0.003(5) -0.004(4)
C15 0.041(5) 0.054(6) 0.059(8) -0.021(5) 0.009(6) 0.017(4)
C16 0.062(6) 0.036(5) 0.042(6) -0.002(5) 0.018(5) -0.012(5)
C17 0.066(6) 0.027(4) 0.045(6) -0.001(5) 0.004(6) 0.005(4)
C18 0.065(7) 0.050(7) 0.052(7) -0.012(6) -0.017(6) 0.020(6)
C19 0.067(7) 0.035(5) 0.041(6) -0.008(5) -0.018(5) 0.014(5)
Pt2 0.0494(2) 0.03134(19) 0.0287(2) 0.00136(16) -0.0018(2) 0.00539(15)
Cl1 0.0449(13) 0.101(2) 0.0530(16) 0.0261(17) -0.0067(12) -0.0041(15)
S1 0.0578(14) 0.0310(11) 0.0382(12) 0.0021(10) -0.0111(12) 0.0064(10)
O3 0.042(4) 0.048(4) 0.048(4) 0.010(4) 0.012(3) -0.002(3)
O7 0.055(4) 0.037(4) 0.046(4) -0.003(3) -0.016(4) 0.006(3)
N4 0.042(4) 0.024(4) 0.034(4) -0.006(3) -0.007(3) 0.014(3)
C1 0.090(9) 0.044(6) 0.065(8) 0.031(6) -0.034(7) -0.003(6)
C1A 0.094(9) 0.034(5) 0.045(7) 0.014(5) 0.019(7) 0.013(6)
C1B 0.049(5) 0.028(5) 0.050(6) -0.012(4) -0.012(5) 0.006(4)
C1D 0.066(6) 0.022(4) 0.043(6) -0.015(4) -0.024(5) 0.025(4)
C1G 0.068(7) 0.027(5) 0.054(7) 0.003(5) 0.011(6) -0.002(5)
C1H 0.074(8) 0.036(5) 0.030(6) 0.004(4) -0.010(5) 0.006(5)
C1J 0.077(7) 0.065(7) 0.043(6) -0.014(6) -0.022(6) 0.031(7)
C3 0.017(3) 0.047(5) 0.033(5) -0.007(4) -0.004(4) 0.003(3)
C4 0.079(7) 0.019(4) 0.043(6) -0.007(5) -0.016(6) -0.002(4)
C5 0.059(6) 0.026(5) 0.027(5) -0.006(4) 0.001(4) 0.001(4)
C7 0.067(6) 0.036(5) 0.042(7) -0.012(5) -0.017(5) 0.010(5)
C8 0.022(4) 0.051(6) 0.070(7) -0.011(7) 0.010(6) -0.009(4)
C12 0.051(5) 0.039(5) 0.029(5) -0.015(4) -0.017(4) 0.015(4)
C13 0.064(6) 0.027(5) 0.049(7) -0.013(5) -0.002(6) 0.008(5)
C14 0.080(8) 0.026(5) 0.046(7) -0.004(5) -0.008(6) 0.018(5)

loop_
_atom_type_symbol
_atom_type_description
_atom_type_scat_dispersion_real
_atom_type_scat_dispersion_imag
_atom_type_scat_source
C C 0.0181 0.0091 'International Tables Vol C Tables 4.2.6.8 and 6.1.1.4'
H H 0.0000 0.0000 'International Tables Vol C Tables 4.2.6.8 and 6.1.1.4'
Cl Cl 0.3639 0.7018 'International Tables Vol C Tables 4.2.6.8 and 6.1.1.4'
N N 0.0311 0.0180 'International Tables Vol C Tables 4.2.6.8 and 6.1.1.4'
O O 0.0492 0.0322 'International Tables Vol C Tables 4.2.6.8 and 6.1.1.4'
Pt Pt -4.5932 6.9264 'International Tables Vol C Tables 4.2.6.8 and 6.1.1.4'
S S 0.3331 0.5567 'International Tables Vol C Tables 4.2.6.8 and 6.1.1.4'

loop_
_geom_angle_atom_site_label_1
_geom_angle_atom_site_label_2
_geom_angle_atom_site_label_3
_geom_angle
_geom_angle_site_symmetry_1
_geom_angle_site_symmetry_3
_geom_angle_publ_flag
S Pt1 Cl 85.16(9) . . ?
O4 Pt1 Cl 172.9(2) . . ?
O4 Pt1 S 89.7(2) . . ?
O4 Pt1 N3 80.6(3) . . ?
N3 Pt1 Cl 104.4(2) . . ?
N3 Pt1 S 170.2(2) . . ?
O5 S Pt1 117.1(3) . . ?
O5 S C1I 110.3(5) . . ?
O5 S C11 109.3(5) . . ?
C1I S Pt1 107.7(4) . . ?
C11 S Pt1 107.9(4) . . ?
C11 S C1I 103.7(6) . . ?
C1C O4 Pt1 112.1(6) . . ?
C2 N3 Pt1 110.1(7) . . ?
C2 N3 C6 119.5(9) . . ?
C6 N3 Pt1 129.7(7) . . ?
C6 C C10 117.9(9) . . ?
C6 C C16 119.7(10) . . ?
C16 C C10 122.4(11) . . ?
C2 C1C O4 115.8(9) . . ?
C19 C1C O4 124.2(10) . . ?
C19 C1C C2 120.0(11) . . ?
C1F C1E H1E 119.9 . . ?
C16 C1E H1E 119.9 . . ?
C16 C1E C1F 120.2(10) . . ?
C1E C1F H1F 119.3 . . ?
C17 C1F C1E 121.3(11) . . ?
C17 C1F H1F 119.3 . . ?
S C1I H1IA 109.5 . . ?
S C1I H1IB 109.5 . . ?
S C1I H1IC 109.5 . . ?
H1IA C1I H1IB 109.5 . . ?
H1IA C1I H1IC 109.5 . . ?
H1IB C1I H1IC 109.5 . . ?
N3 C2 C1C 118.3(10) . . ?
N3 C2 C9 121.0(10) . . ?
C1C C2 C9 120.5(10) . . ?
N3 C6 C 121.6(9) . . ?
N3 C6 C17 119.5(9) . . ?
C C6 C17 118.8(9) . . ?
C2 C9 C15 115.8(10) . . ?
C10 C9 C2 119.1(10) . . ?
C10 C9 C15 125.1(10) . . ?
C C10 H10 119.6 . . ?
C9 C10 C 120.8(10) . . ?
C9 C10 H10 119.6 . . ?
S C11 H11A 109.5 . . ?
S C11 H11B 109.5 . . ?
S C11 H11C 109.5 . . ?
H11A C11 H11B 109.5 . . ?
H11A C11 H11C 109.5 . . ?
H11B C11 H11C 109.5 . . ?
C9 C15 H15 120.7 . . ?
C18 C15 C9 118.7(11) . . ?
C18 C15 H15 120.7 . . ?
C C16 H16 119.4 . . ?
C1E C16 C 121.2(11) . . ?
C1E C16 H16 119.4 . . ?
C1F C17 C6 118.6(11) . . ?
C1F C17 H17 120.7 . . ?
C6 C17 H17 120.7 . . ?
C15 C18 H18 118.3 . . ?
C15 C18 C19 123.4(12) . . ?
C19 C18 H18 118.3 . . ?
C1C C19 C18 121.4(12) . . ?
C1C C19 H19 119.3 . . ?
C18 C19 H19 119.3 . . ?
S1 Pt2 Cl1 83.66(11) . . ?
O3 Pt2 Cl1 172.4(3) . . ?
O3 Pt2 S1 90.6(2) . . ?
O3 Pt2 N4 82.8(3) . . ?
N4 Pt2 Cl1 103.0(2) . . ?
N4 Pt2 S1 173.3(2) . . ?
O7 S1 Pt2 118.3(3) . . ?
O7 S1 C1 107.2(6) . . ?
O7 S1 C1J 109.3(6) . . ?
C1 S1 Pt2 109.3(4) . . ?
C1J S1 Pt2 109.3(4) . . ?
C1J S1 C1 102.2(7) . . ?
C3 O3 Pt2 110.8(6) . . ?
C1D N4 Pt2 107.2(6) . . ?
C5 N4 Pt2 132.5(7) . . ?
C5 N4 C1D 120.3(8) . . ?
S1 C1 H1A 109.5 . . ?
S1 C1 H1B 109.5 . . ?
S1 C1 H1C 109.5 . . ?
H1A C1 H1B 109.5 . . ?
H1A C1 H1C 109.5 . . ?
H1B C1 H1C 109.5 . . ?
C1H C1A H1AA 118.5 . . ?
C14 C1A H1AA 118.5 . . ?
C14 C1A C1H 123.0(13) . . ?
C12 C1B C1D 114.4(10) . . ?
C12 C1B C13 126.1(10) . . ?
C13 C1B C1D 119.4(11) . . ?
N4 C1D C1B 123.4(10) . . ?
C3 C1D N4 117.6(9) . . ?
C3 C1D C1B 119.0(10) . . ?
C3 C1G H1G 119.2 . . ?
C8 C1G H1G 119.2 . . ?
C8 C1G C3 121.6(11) . . ?
C1A C1H H1H 121.2 . . ?
C4 C1H C1A 117.7(12) . . ?
C4 C1H H1H 121.2 . . ?
S1 C1J H1JA 109.5 . . ?
S1 C1J H1JB 109.5 . . ?
S1 C1J H1JC 109.5 . . ?
H1JA C1J H1JB 109.5 . . ?
H1JA C1J H1JC 109.5 . . ?
H1JB C1J H1JC 109.5 . . ?
O3 C3 C1D 120.6(8) . . ?
O3 C3 C1G 120.0(9) . . ?
C1D C3 C1G 118.9(9) . . ?
C1H C4 H4 118.4 . . ?
C1H C4 C5 123.2(11) . . ?
C5 C4 H4 118.4 . . ?
N4 C5 C4 123.3(10) . . ?
N4 C5 C7 119.7(10) . . ?
C4 C5 C7 117.0(10) . . ?
C5 C7 C14 118.6(11) . . ?
C12 C7 C5 119.7(10) . . ?
C12 C7 C14 121.7(11) . . ?
C1G C8 H8 119.4 . . ?
C1G C8 C13 121.2(11) . . ?
C13 C8 H8 119.4 . . ?
C1B C12 C7 122.4(9) . . ?
C1B C12 H12 118.8 . . ?
C7 C12 H12 118.8 . . ?
C1B C13 H13 120.1 . . ?
C8 C13 C1B 119.8(11) . . ?
C8 C13 H13 120.1 . . ?
C1A C14 C7 120.6(13) . . ?
C1A C14 H14 119.7 . . ?
C7 C14 H14 119.7 . . ?

loop_
_geom_bond_atom_site_label_1
_geom_bond_atom_site_label_2
_geom_bond_distance
_geom_bond_site_symmetry_2
_geom_bond_publ_flag
Pt1 Cl 2.325(3) . ?
Pt1 S 2.219(3) . ?
Pt1 O4 1.984(8) . ?
Pt1 N3 2.072(8) . ?
S O5 1.466(7) . ?
S C1I 1.773(11) . ?
S C11 1.764(11) . ?
O4 C1C 1.391(15) . ?
N3 C2 1.330(13) . ?
N3 C6 1.400(13) . ?
C C6 1.400(15) . ?
C C10 1.434(16) . ?
C C16 1.433(15) . ?
C1C C2 1.386(15) . ?
C1C C19 1.353(16) . ?
C1E H1E 0.9300 . ?
C1E C1F 1.430(18) . ?
C1E C16 1.299(18) . ?
C1F H1F 0.9300 . ?
C1F C17 1.376(16) . ?
C1I H1IA 0.9600 . ?
C1I H1IB 0.9600 . ?
C1I H1IC 0.9600 . ?
C2 C9 1.467(15) . ?
C6 C17 1.426(16) . ?
C9 C10 1.339(17) . ?
C9 C15 1.480(17) . ?
C10 H10 0.9300 . ?
C11 H11A 0.9600 . ?
C11 H11B 0.9600 . ?
C11 H11C 0.9600 . ?
C15 H15 0.9300 . ?
C15 C18 1.338(19) . ?
C16 H16 0.9300 . ?
C17 H17 0.9300 . ?
C18 H18 0.9300 . ?
C18 C19 1.378(19) . ?
C19 H19 0.9300 . ?
Pt2 Cl1 2.327(3) . ?
Pt2 S1 2.205(3) . ?
Pt2 O3 1.991(7) . ?
Pt2 N4 2.093(8) . ?
S1 O7 1.447(8) . ?
S1 C1 1.785(14) . ?
S1 C1J 1.756(13) . ?
O3 C3 1.328(12) . ?
N4 C1D 1.387(15) . ?
N4 C5 1.339(13) . ?
C1 H1A 0.9600 . ?
C1 H1B 0.9600 . ?
C1 H1C 0.9600 . ?
C1A H1AA 0.9300 . ?
C1A C1H 1.41(2) . ?
C1A C14 1.28(2) . ?
C1B C1D 1.455(15) . ?
C1B C12 1.387(16) . ?
C1B C13 1.401(17) . ?
C1D C3 1.380(15) . ?
C1G H1G 0.9300 . ?
C1G C3 1.418(15) . ?
C1G C8 1.355(18) . ?
C1H H1H 0.9300 . ?
C1H C4 1.368(18) . ?
C1J H1JA 0.9600 . ?
C1J H1JB 0.9600 . ?
C1J H1JC 0.9600 . ?
C4 H4 0.9300 . ?
C4 C5 1.383(16) . ?
C5 C7 1.430(15) . ?
C7 C12 1.411(16) . ?
C7 C14 1.442(17) . ?
C8 H8 0.9300 . ?
C8 C13 1.37(2) . ?
C12 H12 0.9300 . ?
C13 H13 0.9300 . ?
C14 H14 0.9300 . ?

loop_
_geom_torsion_atom_site_label_1
_geom_torsion_atom_site_label_2
_geom_torsion_atom_site_label_3
_geom_torsion_atom_site_label_4
_geom_torsion
_geom_torsion_site_symmetry_1
_geom_torsion_site_symmetry_2
_geom_torsion_site_symmetry_3
_geom_torsion_site_symmetry_4
_geom_torsion_publ_flag
Pt1 O4 C1C C2 11.6(10) . . . . ?
Pt1 O4 C1C C19 -168.7(9) . . . . ?
Pt1 N3 C2 C1C -13.9(10) . . . . ?
Pt1 N3 C2 C9 171.2(7) . . . . ?
Pt1 N3 C6 C -167.0(7) . . . . ?
Pt1 N3 C6 C17 16.2(12) . . . . ?
Cl Pt1 S O5 66.7(4) . . . . ?
Cl Pt1 S C1I -58.2(4) . . . . ?
Cl Pt1 S C11 -169.5(4) . . . . ?
Cl Pt1 O4 C1C 120.5(18) . . . . ?
Cl Pt1 N3 C2 -159.4(5) . . . . ?
Cl Pt1 N3 C6 11.1(8) . . . . ?
S Pt1 O4 C1C 164.1(6) . . . . ?
S Pt1 N3 C2 7.2(17) . . . . ?
S Pt1 N3 C6 177.7(9) . . . . ?
O4 Pt1 S O5 -108.4(4) . . . . ?
O4 Pt1 S C1I 126.7(5) . . . . ?
O4 Pt1 S C11 15.4(5) . . . . ?
O4 Pt1 N3 C2 15.5(6) . . . . ?
O4 Pt1 N3 C6 -174.1(8) . . . . ?
O4 C1C C2 N3 2.1(13) . . . . ?
O4 C1C C2 C9 177.0(8) . . . . ?
O4 C1C C19 C18 -178.7(10) . . . . ?
N3 Pt1 S O5 -100.3(13) . . . . ?
N3 Pt1 S C1I 134.9(13) . . . . ?
N3 Pt1 S C11 23.5(14) . . . . ?
N3 Pt1 O4 C1C -14.5(6) . . . . ?
N3 C2 C9 C10 -3.2(14) . . . . ?
N3 C2 C9 C15 178.1(9) . . . . ?
N3 C6 C17 C1F -179.2(9) . . . . ?
C C6 C17 C1F 3.9(14) . . . . ?
C1C C2 C9 C10 -178.0(10) . . . . ?
C1C C2 C9 C15 3.4(13) . . . . ?
C1E C1F C17 C6 -0.7(16) . . . . ?
C1F C1E C16 C -1.7(16) . . . . ?
C2 N3 C6 C 2.7(13) . . . . ?
C2 N3 C6 C17 -174.1(9) . . . . ?
C2 C1C C19 C18 1.0(16) . . . . ?
C2 C9 C10 C 4.5(16) . . . . ?
C2 C9 C15 C18 -2.3(15) . . . . ?
C6 N3 C2 C1C 174.5(8) . . . . ?
C6 N3 C2 C9 -0.4(13) . . . . ?
C6 C C10 C9 -2.3(15) . . . . ?
C6 C C16 C1E 5.0(16) . . . . ?
C9 C15 C18 C19 0.7(17) . . . . ?
C10 C C6 N3 -1.4(14) . . . . ?
C10 C C6 C17 175.4(9) . . . . ?
C10 C C16 C1E -176.5(10) . . . . ?
C10 C9 C15 C18 179.1(11) . . . . ?
C15 C9 C10 C -176.9(10) . . . . ?
C15 C18 C19 C1C 0.0(18) . . . . ?
C16 C C6 N3 177.2(9) . . . . ?
C16 C C6 C17 -6.0(14) . . . . ?
C16 C C10 C9 179.1(10) . . . . ?
C16 C1E C1F C17 -0.4(17) . . . . ?
C19 C1C C2 N3 -177.6(9) . . . . ?
C19 C1C C2 C9 -2.8(14) . . . . ?
Pt2 O3 C3 C1D 10.4(12) . . . . ?
Pt2 O3 C3 C1G -178.0(8) . . . . ?
Pt2 N4 C1D C1B 177.4(7) . . . . ?
Pt2 N4 C1D C3 -2.5(10) . . . . ?
Pt2 N4 C5 C4 2.5(15) . . . . ?
Pt2 N4 C5 C7 -177.6(7) . . . . ?
Cl1 Pt2 S1 O7 56.3(4) . . . . ?
Cl1 Pt2 S1 C1 179.4(5) . . . . ?
Cl1 Pt2 S1 C1J -69.6(6) . . . . ?
Cl1 Pt2 O3 C3 131.4(17) . . . . ?
Cl1 Pt2 N4 C1D -169.0(5) . . . . ?
Cl1 Pt2 N4 C5 9.7(9) . . . . ?
S1 Pt2 O3 C3 172.7(7) . . . . ?
S1 Pt2 N4 C1D 18(2) . . . . ?
S1 Pt2 N4 C5 -163.1(15) . . . . ?
O3 Pt2 S1 O7 -118.6(5) . . . . ?
O3 Pt2 S1 C1 4.4(6) . . . . ?
O3 Pt2 S1 C1J 115.4(6) . . . . ?
O3 Pt2 N4 C1D 6.0(6) . . . . ?
O3 Pt2 N4 C5 -175.3(9) . . . . ?
N4 Pt2 S1 O7 -131(2) . . . . ?
N4 Pt2 S1 C1 -8(2) . . . . ?
N4 Pt2 S1 C1J 103(2) . . . . ?
N4 Pt2 O3 C3 -8.7(7) . . . . ?
N4 C1D C3 O3 -5.3(14) . . . . ?
N4 C1D C3 C1G -177.0(9) . . . . ?
N4 C5 C7 C12 -0.7(14) . . . . ?
N4 C5 C7 C14 -179.4(9) . . . . ?
C1A C1H C4 C5 -0.4(16) . . . . ?
C1B C1D C3 O3 174.8(9) . . . . ?
C1B C1D C3 C1G 3.1(14) . . . . ?
C1D N4 C5 C4 -179.0(9) . . . . ?
C1D N4 C5 C7 0.9(14) . . . . ?
C1D C1B C12 C7 -1.5(14) . . . . ?
C1D C1B C13 C8 1.0(16) . . . . ?
C1G C8 C13 C1B -1.8(18) . . . . ?
C1H C1A C14 C7 -1.0(19) . . . . ?
C1H C4 C5 N4 179.5(10) . . . . ?
C1H C4 C5 C7 -0.4(15) . . . . ?
C3 C1G C8 C13 3.4(19) . . . . ?
C4 C5 C7 C12 179.2(9) . . . . ?
C4 C5 C7 C14 0.6(14) . . . . ?
C5 N4 C1D C1B -1.4(14) . . . . ?
C5 N4 C1D C3 178.7(9) . . . . ?
C5 C7 C12 C1B 1.1(15) . . . . ?
C5 C7 C14 C1A 0.1(16) . . . . ?
C8 C1G C3 O3 -175.8(11) . . . . ?
C8 C1G C3 C1D -4.1(16) . . . . ?
C12 C1B C1D N4 1.7(13) . . . . ?
C12 C1B C1D C3 -178.4(9) . . . . ?
C12 C1B C13 C8 177.3(11) . . . . ?
C12 C7 C14 C1A -178.5(11) . . . . ?
C13 C1B C1D N4 178.4(9) . . . . ?
C13 C1B C1D C3 -1.7(14) . . . . ?
C13 C1B C12 C7 -178.0(10) . . . . ?
C14 C1A C1H C4 1.2(19) . . . . ?
C14 C7 C12 C1B 179.7(9) . . . . ?
